data_4023492
loop_
_publ_author_name
'Marek Stancl'
'Marek Necas'
'Jan Taraba'
'Vladimir Sindelar'

_publ_section_title
;
 Glycoluril Dimers Bearing Hydrogen Atoms on Their Convex
 Face and Their Self-Assembly in the Solid State
;
_journal_name_full 'Journal of Organic Chemistry'
_journal_page_first 4671
_journal_page_last 4675
_journal_paper_doi 10.1021/jo800699s
_journal_volume 73
_journal_year 2008
_chemical_formula_sum 'C26 H28 N8 O6'
_chemical_formula_weight 548.56
_chemical_name_systematic
; 
 ? 
;
_space_group_IT_number 2
_symmetry_cell_setting triclinic
_symmetry_space_group_name_Hall '-P 1'
_symmetry_space_group_name_H-M 'P -1'
_atom_sites_solution_hydrogens geom
_atom_sites_solution_primary direct
_atom_sites_solution_secondary difmap
_audit_creation_method SHELXL-97
_cell_angle_alpha 67.621(2)
_cell_angle_beta 79.274(2)
_cell_angle_gamma 83.560(2)
_cell_formula_units_Z 4
_cell_length_a 11.6354(2)
_cell_length_b 14.5303(3)
_cell_length_c 16.3846(4)
_cell_measurement_temperature 120(2)
_cell_volume 2514.10(9)
_computing_cell_refinement 'Xcalibur (Oxford Diffraction Ltd, 2003)'
_computing_data_collection 'Xcalibur (Oxford Diffraction Ltd, 2003)'
_computing_data_reduction 'Xcalibur (Oxford Diffraction Ltd, 2003)'
_computing_molecular_graphics 'SHELXTL (Bruker, 1998)'
_computing_publication_material 'SHELXTL (Bruker, 1998)'
_computing_structure_refinement 'SHELXTL (Bruker, 1998)'
_computing_structure_solution 'SHELXTL (Bruker, 1998)'
_diffrn_ambient_temperature 120(2)
_diffrn_detector_area_resol_mean '0.06 mm'
_diffrn_measured_fraction_theta_full 0.996
_diffrn_measured_fraction_theta_max 0.996
_diffrn_measurement_device_type 'Kuma KM-4 CCD diffractometer'
_diffrn_measurement_method '\w scan'
_diffrn_radiation_monochromator graphite
_diffrn_radiation_source 'fine-focus sealed tube'
_diffrn_radiation_type MoK\a
_diffrn_radiation_wavelength 0.71073
_diffrn_reflns_av_R_equivalents 0.0185
_diffrn_reflns_av_sigmaI/netI 0.0403
_diffrn_reflns_limit_h_max 13
_diffrn_reflns_limit_h_min -9
_diffrn_reflns_limit_k_max 17
_diffrn_reflns_limit_k_min -17
_diffrn_reflns_limit_l_max 19
_diffrn_reflns_limit_l_min -19
_diffrn_reflns_number 30368
_diffrn_reflns_theta_full 25.00
_diffrn_reflns_theta_max 25.00
_diffrn_reflns_theta_min 2.61
_diffrn_standards_decay_% 0
_diffrn_standards_interval_count 0
_diffrn_standards_interval_time 0
_diffrn_standards_number 0
_exptl_absorpt_coefficient_mu 0.106
_exptl_absorpt_correction_T_max 1.0309
_exptl_absorpt_correction_T_min 0.9761
_exptl_absorpt_correction_type multi-scan
_exptl_crystal_density_diffrn 1.449
_exptl_crystal_density_method 'not measured'
_exptl_crystal_F_000 1152
_exptl_crystal_size_max 0.40
_exptl_crystal_size_mid 0.40
_exptl_crystal_size_min 0.20
_refine_diff_density_max 1.811
_refine_diff_density_min -0.650
_refine_diff_density_rms 0.066
_refine_ls_extinction_method none
_refine_ls_goodness_of_fit_ref 1.109
_refine_ls_hydrogen_treatment mixed
_refine_ls_matrix_type full
_refine_ls_number_parameters 771
_refine_ls_number_reflns 8820
_refine_ls_number_restraints 14
_refine_ls_restrained_S_all 1.118
_refine_ls_R_factor_all 0.0773
_refine_ls_R_factor_gt 0.0524
_refine_ls_shift/su_max 14.999
_refine_ls_shift/su_mean 0.038
_refine_ls_structure_factor_coef Fsqd
_refine_ls_weighting_details 'calc w=1/[\s^2^(Fo^2^)+(0.1030P)^2^+0.0000P] where P=(Fo^2^+2Fc^2^)/3'
_refine_ls_weighting_scheme calc
_refine_ls_wR_factor_gt 0.1507
_refine_ls_wR_factor_ref 0.1686
_reflns_number_gt 6001
_reflns_number_total 8820
_reflns_threshold_expression >2sigma(I)
_cod_data_source_file jo800699s-File004_2.cif
_cod_data_source_block 2c
_cod_depositor_comments
;
The following automatic conversions were performed:
'_symmetry_cell_setting' value 'Triclinic' changed to 'triclinic'
according to '/home/saulius/struct/CIF-dictionaries/cif_core.dic'
dictionary named 'cif_core.dic' version 2.4.1 from 2010-06-29.

Automatic conversion script
Id: cif_fix_enum 1527 2010-12-29 10:47:43Z saulius 
;
_cod_database_code 4023492

loop_
_symmetry_equiv_pos_as_xyz
'x, y, z'
'-x, -y, -z'

loop_
_atom_site_label
_atom_site_type_symbol
_atom_site_fract_x
_atom_site_fract_y
_atom_site_fract_z
_atom_site_U_iso_or_equiv
_atom_site_adp_type
_atom_site_occupancy
_atom_site_symmetry_multiplicity
_atom_site_calc_flag
_atom_site_refinement_flags
_atom_site_disorder_assembly
_atom_site_disorder_group
O1 O -0.43648(17) -0.79986(13) 0.32630(12) 0.0356(5) Uani 1 1 d . . .
O2 O -0.35734(16) -0.80553(12) 0.10516(11) 0.0330(4) Uani 1 1 d . . .
O3 O -0.15675(15) -0.40976(12) 0.01195(10) 0.0280(4) Uani 1 1 d . . .
O4 O -0.1917(2) -0.43534(13) 0.25113(12) 0.0457(5) Uani 1 1 d . . .
N1 N -0.35954(18) -0.70947(15) 0.39034(13) 0.0274(5) Uani 1 1 d . . .
N2 N -0.24309(18) -0.75616(14) 0.28960(12) 0.0257(5) Uani 1 1 d . . .
N3 N -0.21028(17) -0.73183(14) 0.13185(12) 0.0238(5) Uani 1 1 d . . .
N4 N -0.23092(18) -0.69901(14) -0.00882(13) 0.0264(5) Uani 1 1 d . . .
N5 N -0.16609(18) -0.53400(14) -0.04184(12) 0.0237(5) Uani 1 1 d . . .
N6 N -0.11492(18) -0.57626(13) 0.09113(12) 0.0229(5) Uani 1 1 d . . .
N7 N -0.15936(18) -0.59384(14) 0.24677(12) 0.0256(5) Uani 1 1 d . . .
N8 N -0.2399(2) -0.57646(16) 0.37516(13) 0.0378(6) Uani 1 1 d . . .
C1 C -0.3559(2) -0.75834(17) 0.33460(15) 0.0257(6) Uani 1 1 d . . .
C2 C -0.2062(2) -0.80077(17) 0.22328(15) 0.0259(6) Uani 1 1 d . . .
H2A H -0.2570 -0.8566 0.2365 0.031 Uiso 1 1 calc R . .
H2B H -0.1251 -0.8288 0.2281 0.031 Uiso 1 1 calc R . .
C3 C -0.2748(2) -0.75050(17) 0.07859(16) 0.0246(6) Uani 1 1 d . . .
C4 C -0.2926(2) -0.68000(18) -0.08397(16) 0.0287(6) Uani 1 1 d . . .
H4A H -0.3373 -0.7392 -0.0718 0.034 Uiso 1 1 calc R . .
H4B H -0.2338 -0.6720 -0.1381 0.034 Uiso 1 1 calc R . .
C5 C -0.3758(2) -0.58943(17) -0.10354(14) 0.0235(5) Uani 1 1 d . . .
C6 C -0.4909(2) -0.6005(2) -0.10826(16) 0.0320(6) Uani 1 1 d . . .
H6A H -0.5167 -0.6650 -0.0956 0.038 Uiso 1 1 calc R . .
C7 C -0.5687(2) -0.5187(2) -0.13122(17) 0.0367(7) Uani 1 1 d . . .
H7A H -0.6469 -0.5271 -0.1354 0.044 Uiso 1 1 calc R . .
C8 C -0.5333(2) -0.4259(2) -0.14787(17) 0.0358(7) Uani 1 1 d . . .
H8A H -0.5870 -0.3701 -0.1630 0.043 Uiso 1 1 calc R . .
C9 C -0.4185(2) -0.41331(19) -0.14263(16) 0.0320(6) Uani 1 1 d . . .
H9A H -0.3946 -0.3487 -0.1536 0.038 Uiso 1 1 calc R . .
C10 C -0.3384(2) -0.49391(17) -0.12162(14) 0.0238(6) Uani 1 1 d . . .
C11 C -0.2129(2) -0.47540(18) -0.12372(15) 0.0268(6) Uani 1 1 d . . .
H11A H -0.1639 -0.4902 -0.1739 0.032 Uiso 1 1 calc R . .
H11B H -0.2067 -0.4039 -0.1358 0.032 Uiso 1 1 calc R . .
C12 C -0.1483(2) -0.49756(17) 0.02003(14) 0.0221(5) Uani 1 1 d . . .
C13 C -0.0746(2) -0.56694(18) 0.16523(15) 0.0253(6) Uani 1 1 d . . .
H13A H -0.0537 -0.4972 0.1483 0.030 Uiso 1 1 calc R . .
H13B H -0.0026 -0.6098 0.1773 0.030 Uiso 1 1 calc R . .
C14 C -0.1972(3) -0.5257(2) 0.28664(16) 0.0352(7) Uani 1 1 d . . .
C15 C -0.3273(3) -0.5257(2) 0.42381(19) 0.0539(10) Uani 1 1 d . . .
H15A H -0.2975 -0.4608 0.4149 0.065 Uiso 1 1 calc R . .
H15B H -0.3359 -0.5665 0.4885 0.065 Uiso 1 1 calc R . .
C16 C -0.4454(3) -0.5080(2) 0.39526(17) 0.0458(8) Uani 1 1 d . . .
C17 C -0.4888(4) -0.4089(2) 0.3518(2) 0.0674(12) Uani 1 1 d . . .
H17A H -0.4438 -0.3535 0.3405 0.081 Uiso 1 1 calc R . .
C18 C -0.5989(4) -0.3953(3) 0.3264(2) 0.0667(11) Uani 1 1 d . . .
H18A H -0.6277 -0.3292 0.2968 0.080 Uiso 1 1 calc R . .
C19 C -0.6665(4) -0.4710(3) 0.3415(2) 0.0656(11) Uani 1 1 d . . .
H19A H -0.7422 -0.4591 0.3246 0.079 Uiso 1 1 calc R . .
C20 C -0.6229(3) -0.5655(3) 0.38197(19) 0.0535(9) Uani 1 1 d . . .
H20A H -0.6694 -0.6198 0.3926 0.064 Uiso 1 1 calc R . .
C21 C -0.5120(3) -0.5856(2) 0.40848(17) 0.0415(8) Uani 1 1 d . . .
C22 C -0.4651(2) -0.69158(19) 0.44635(16) 0.0352(7) Uani 1 1 d . . .
H22A H -0.4476 -0.7059 0.5070 0.042 Uiso 1 1 calc R . .
H22B H -0.5254 -0.7373 0.4516 0.042 Uiso 1 1 calc R . .
C23 C -0.2461(2) -0.68125(19) 0.39329(16) 0.0308(6) Uani 1 1 d . . .
H23A H -0.2162 -0.7239 0.4499 0.037 Uiso 1 1 calc R . .
C24 C -0.1705(2) -0.69637(18) 0.31051(15) 0.0273(6) Uani 1 1 d . . .
H24A H -0.0928 -0.7305 0.3236 0.033 Uiso 1 1 calc R . .
C25 C -0.1119(2) -0.67042(17) 0.07952(15) 0.0229(5) Uani 1 1 d . . .
H25A H -0.0348 -0.7080 0.0883 0.027 Uiso 1 1 calc R . .
C26 C -0.1359(2) -0.63897(17) -0.01706(15) 0.0232(5) Uani 1 1 d . . .
H26A H -0.0653 -0.6517 -0.0573 0.028 Uiso 1 1 calc R . .
O101 O -0.04537(16) 0.11701(13) 0.09416(11) 0.0355(5) Uani 1 1 d . . .
O102 O 0.09410(16) 0.22653(12) 0.21363(11) 0.0320(4) Uani 1 1 d . . .
O103 O 0.31686(18) -0.14248(14) 0.42358(13) 0.0508(6) Uani 1 1 d . . .
O104 O 0.14404(19) -0.26799(14) 0.33083(16) 0.0564(6) Uani 1 1 d . . .
N101 N -0.0139(2) -0.04643(16) 0.10626(14) 0.0334(5) Uani 1 1 d . . .
N102 N 0.1329(2) 0.03122(16) 0.11670(14) 0.0335(5) Uani 1 1 d . . .
N103 N 0.23721(19) 0.11535(15) 0.18171(13) 0.0305(5) Uani 1 1 d . . .
N104 N 0.25782(19) 0.17596(14) 0.28275(13) 0.0310(5) Uani 1 1 d . . .
N105 N 0.3594(2) 0.02387(16) 0.36711(14) 0.0360(6) Uani 1 1 d . . .
N106 N 0.3190(2) -0.04210(15) 0.27435(15) 0.0377(6) Uani 1 1 d . . .
N107 N 0.2117(2) -0.12741(16) 0.21241(16) 0.0393(6) Uani 1 1 d . . .
N108 N 0.0656(2) -0.20433(16) 0.19954(18) 0.0428(6) Uani 1 1 d . . .
C101 C 0.0169(2) 0.04123(19) 0.10621(15) 0.0301(6) Uani 1 1 d . . .
C102 C 0.2002(2) 0.11521(19) 0.10249(16) 0.0317(6) Uani 1 1 d . . .
H10A H 0.2704 0.1161 0.0576 0.038 Uiso 1 1 calc R . .
H10B H 0.1525 0.1772 0.0771 0.038 Uiso 1 1 calc R . .
C103 C 0.1860(2) 0.17716(17) 0.22584(15) 0.0266(6) Uani 1 1 d . . .
C104 C 0.2286(3) 0.2234(2) 0.34792(18) 0.0410(7) Uani 1 1 d . . .
H10C H 0.1763 0.2828 0.3246 0.049 Uiso 1 1 calc R . .
H10D H 0.3012 0.2462 0.3561 0.049 Uiso 1 1 calc R . .
C105 C 0.1695(3) 0.1553(2) 0.43725(17) 0.0356(7) Uani 1 1 d . . .
C106 C 0.0572(3) 0.1795(2) 0.4731(2) 0.0485(8) Uani 1 1 d . . .
H10E H 0.0190 0.2404 0.4408 0.058 Uiso 1 1 calc R . .
C107 C 0.0000(3) 0.1181(3) 0.5538(2) 0.0609(10) Uani 1 1 d . . .
H10F H -0.0765 0.1364 0.5766 0.073 Uiso 1 1 calc R . .
C108 C 0.0549(3) 0.0294(3) 0.6013(2) 0.0623(10) Uani 1 1 d . . .
H10G H 0.0165 -0.0140 0.6570 0.075 Uiso 1 1 calc R . .
C109 C 0.1661(3) 0.0047(2) 0.56673(19) 0.0502(8) Uani 1 1 d . . .
H10H H 0.2037 -0.0562 0.5995 0.060 Uiso 1 1 calc R . .
C110 C 0.2244(2) 0.0655(2) 0.48626(17) 0.0360(7) Uani 1 1 d . . .
C111 C 0.3473(3) 0.0364(2) 0.45215(18) 0.0425(7) Uani 1 1 d . . .
H11C H 0.4004 0.0882 0.4458 0.051 Uiso 1 1 calc R . .
H11D H 0.3727 -0.0268 0.4972 0.051 Uiso 1 1 calc R . .
C112 C 0.3286(2) -0.0615(2) 0.36188(18) 0.0374(7) Uani 1 1 d . . .
C113 C 0.3189(3) -0.1216(2) 0.2423(2) 0.0467(8) Uani 1 1 d . . .
H11E H 0.3341 -0.1856 0.2908 0.056 Uiso 1 1 calc R . .
H11F H 0.3842 -0.1132 0.1921 0.056 Uiso 1 1 calc R . .
C114 C 0.1395(3) -0.20567(19) 0.2562(2) 0.0419(8) Uani 1 1 d . . .
C115 C -0.0385(3) -0.2619(2) 0.2290(2) 0.0517(8) Uani 1 1 d . . .
H11G H -0.0225 -0.3265 0.2766 0.062 Uiso 1 1 calc R . .
H11H H -0.0566 -0.2760 0.1783 0.062 Uiso 1 1 calc R . .
C116 C -0.1444(3) -0.2090(2) 0.26453(19) 0.0403(7) Uani 1 1 d . . .
C117 C -0.1950(3) -0.2488(3) 0.3532(2) 0.0584(9) Uani 1 1 d . . .
H11I H -0.1629 -0.3094 0.3917 0.070 Uiso 1 1 calc R . .
C118 C -0.2906(3) -0.2024(3) 0.3867(2) 0.0687(11) Uani 1 1 d . . .
H11J H -0.3241 -0.2311 0.4479 0.082 Uiso 1 1 calc R . .
C119 C -0.3383(3) -0.1150(3) 0.3325(2) 0.0560(9) Uani 1 1 d . . .
H11K H -0.4054 -0.0837 0.3557 0.067 Uiso 1 1 calc R . .
C120 C -0.2878(2) -0.0723(2) 0.24349(19) 0.0389(7) Uani 1 1 d . . .
H12A H -0.3199 -0.0112 0.2058 0.047 Uiso 1 1 calc R . .
C121 C -0.1912(2) -0.11861(19) 0.20973(17) 0.0307(6) Uani 1 1 d . . .
C122 C -0.1347(3) -0.0703(2) 0.11391(17) 0.0372(7) Uani 1 1 d . . .
H12B H -0.1367 -0.1157 0.0820 0.045 Uiso 1 1 calc R . .
H12C H -0.1804 -0.0083 0.0847 0.045 Uiso 1 1 calc R . .
C123 C 0.0812(3) -0.1202(2) 0.11688(19) 0.0393(7) Uani 1 1 d . . .
H12D H 0.1004 -0.1416 0.0645 0.047 Uiso 1 1 calc R . .
C124 C 0.1835(2) -0.06684(19) 0.12483(18) 0.0359(7) Uani 1 1 d . . .
H12E H 0.2517 -0.0636 0.0768 0.043 Uiso 1 1 calc R . .
C125 C 0.3392(2) 0.06061(18) 0.21771(17) 0.0331(6) Uani 1 1 d . . .
H12F H 0.4084 0.0667 0.1698 0.040 Uiso 1 1 calc R . .
C126 C 0.3594(2) 0.10791(19) 0.28306(17) 0.0341(6) Uani 1 1 d . . .
H12G H 0.4345 0.1432 0.2634 0.041 Uiso 1 1 calc R . .
O91 O -0.41765(19) -0.93749(14) 0.04092(13) 0.0403(5) Uani 1 1 d D . .
O92 O -0.24850(19) -0.27709(14) 0.10210(13) 0.0419(5) Uani 1 1 d D . .
O93 O 0.56119(19) -0.14040(16) 0.08776(14) 0.0435(5) Uani 1 1 d D . .
O94 O 0.0462(8) -0.5474(5) 0.3662(7) 0.165(5) Uani 0.614(8) 1 d PD A 1
H94A H 0.000(3) -0.566(3) 0.4189(18) 0.000(10) Uiso 0.614(8) 1 d PD A 1
H94B H 0.045(4) -0.534(3) 0.3230(15) 0.000(10) Uiso 0.614(8) 1 d PD A 1
O95 O -0.0537(10) -0.5763(13) 0.5011(6) 0.184(8) Uani 0.386(8) 1 d PU A 2
H95A H -0.106(5) -0.512(4) 0.501(3) 0.000(12) Uiso 0.386(8) 1 d P A 2
H95B H 0.011(6) -0.490(5) 0.478(3) 0.000(14) Uiso 0.386(8) 1 d P A 2
H91A H -0.465(3) -0.907(2) -0.0014(18) 0.065(11) Uiso 1 1 d D . .
H91B H -0.395(3) -0.891(2) 0.059(2) 0.083(13) Uiso 1 1 d D . .
H92A H -0.243(3) -0.322(2) 0.1558(15) 0.064(11) Uiso 1 1 d D . .
H92B H -0.229(3) -0.313(2) 0.068(2) 0.081(12) Uiso 1 1 d D . .
H93A H 0.588(3) -0.0814(16) 0.080(2) 0.054(10) Uiso 1 1 d D . .
H93B H 0.624(2) -0.187(2) 0.099(2) 0.073(12) Uiso 1 1 d D . .

loop_
_atom_site_aniso_label
_atom_site_aniso_U_11
_atom_site_aniso_U_22
_atom_site_aniso_U_33
_atom_site_aniso_U_23
_atom_site_aniso_U_13
_atom_site_aniso_U_12
O1 0.0280(11) 0.0369(11) 0.0396(10) -0.0108(8) -0.0021(9) -0.0100(9)
O2 0.0328(11) 0.0274(10) 0.0409(10) -0.0124(8) -0.0076(9) -0.0074(9)
O3 0.0311(11) 0.0211(9) 0.0280(9) -0.0062(7) -0.0006(8) -0.0030(8)
O4 0.0727(16) 0.0279(11) 0.0350(10) -0.0135(8) 0.0089(10) -0.0188(10)
N1 0.0253(13) 0.0292(11) 0.0255(10) -0.0082(9) -0.0010(9) -0.0033(9)
N2 0.0254(13) 0.0234(11) 0.0263(10) -0.0071(8) -0.0012(9) -0.0055(9)
N3 0.0218(12) 0.0215(10) 0.0260(10) -0.0060(8) -0.0048(9) -0.0004(9)
N4 0.0302(13) 0.0221(10) 0.0278(11) -0.0080(9) -0.0102(9) 0.0001(9)
N5 0.0249(12) 0.0208(10) 0.0234(10) -0.0051(8) -0.0057(9) -0.0013(9)
N6 0.0243(12) 0.0209(10) 0.0216(10) -0.0055(8) -0.0042(8) -0.0008(9)
N7 0.0317(13) 0.0231(10) 0.0205(10) -0.0058(8) -0.0012(9) -0.0087(9)
N8 0.0545(17) 0.0337(12) 0.0243(11) -0.0115(9) 0.0071(11) -0.0172(11)
C1 0.0219(15) 0.0198(12) 0.0276(13) -0.0002(10) -0.0025(11) -0.0028(11)
C2 0.0279(15) 0.0185(12) 0.0279(12) -0.0049(10) -0.0038(11) -0.0016(11)
C3 0.0235(15) 0.0162(12) 0.0359(14) -0.0109(10) -0.0082(12) 0.0023(11)
C4 0.0322(16) 0.0273(13) 0.0306(13) -0.0126(11) -0.0104(12) -0.0007(12)
C5 0.0226(14) 0.0280(13) 0.0190(11) -0.0080(10) -0.0017(10) -0.0026(11)
C6 0.0293(17) 0.0378(15) 0.0281(13) -0.0101(11) -0.0042(12) -0.0061(12)
C7 0.0209(15) 0.0545(19) 0.0313(14) -0.0126(13) -0.0040(12) 0.0001(13)
C8 0.0290(17) 0.0394(16) 0.0332(14) -0.0096(12) -0.0055(12) 0.0089(13)
C9 0.0363(17) 0.0268(14) 0.0294(13) -0.0063(11) -0.0087(12) 0.0045(12)
C10 0.0236(14) 0.0285(13) 0.0167(11) -0.0056(10) -0.0026(10) -0.0016(11)
C11 0.0308(16) 0.0251(13) 0.0203(12) -0.0034(10) -0.0046(11) -0.0016(11)
C12 0.0144(13) 0.0266(13) 0.0214(12) -0.0069(10) 0.0032(10) -0.0026(10)
C13 0.0225(14) 0.0278(13) 0.0233(12) -0.0056(10) -0.0028(10) -0.0068(11)
C14 0.0461(19) 0.0324(15) 0.0276(13) -0.0109(12) -0.0007(12) -0.0135(13)
C15 0.086(3) 0.0444(18) 0.0350(16) -0.0267(14) 0.0225(17) -0.0256(18)
C16 0.064(2) 0.0409(17) 0.0283(14) -0.0175(13) 0.0086(14) 0.0050(16)
C17 0.100(3) 0.046(2) 0.0473(19) -0.0232(16) 0.022(2) -0.002(2)
C18 0.085(3) 0.056(2) 0.053(2) -0.0243(18) -0.008(2) 0.035(2)
C19 0.080(3) 0.065(2) 0.052(2) -0.0290(18) -0.0137(19) 0.031(2)
C20 0.057(2) 0.063(2) 0.0393(16) -0.0248(15) -0.0106(15) 0.0299(17)
C21 0.056(2) 0.0386(16) 0.0257(14) -0.0139(12) 0.0029(13) 0.0094(15)
C22 0.0330(17) 0.0381(15) 0.0270(13) -0.0079(11) 0.0005(12) 0.0051(13)
C23 0.0350(17) 0.0297(14) 0.0243(13) -0.0055(10) -0.0034(12) -0.0066(12)
C24 0.0277(15) 0.0262(13) 0.0247(12) -0.0038(10) -0.0065(11) -0.0051(11)
C25 0.0211(14) 0.0215(12) 0.0241(12) -0.0068(10) -0.0033(10) 0.0005(10)
C26 0.0190(14) 0.0230(12) 0.0251(12) -0.0074(10) -0.0017(10) 0.0005(10)
O101 0.0373(12) 0.0335(10) 0.0370(10) -0.0146(8) -0.0077(9) 0.0020(9)
O102 0.0338(11) 0.0266(9) 0.0335(10) -0.0078(8) -0.0124(8) 0.0073(8)
O103 0.0377(13) 0.0344(11) 0.0531(12) 0.0136(9) -0.0074(10) 0.0005(9)
O104 0.0395(14) 0.0304(11) 0.0777(16) -0.0011(11) -0.0020(11) 0.0050(10)
N101 0.0332(14) 0.0333(12) 0.0354(12) -0.0161(10) 0.0003(10) -0.0052(10)
N102 0.0310(14) 0.0325(12) 0.0392(12) -0.0183(10) 0.0005(10) -0.0014(10)
N103 0.0299(13) 0.0297(11) 0.0295(11) -0.0088(9) -0.0070(10) 0.0046(10)
N104 0.0343(14) 0.0253(11) 0.0326(11) -0.0064(9) -0.0139(10) 0.0012(10)
N105 0.0311(14) 0.0328(13) 0.0327(12) 0.0006(10) -0.0072(10) 0.0031(10)
N106 0.0334(14) 0.0263(12) 0.0448(14) -0.0027(10) -0.0094(11) 0.0005(10)
N107 0.0337(15) 0.0312(13) 0.0494(14) -0.0140(11) 0.0004(11) -0.0018(11)
N108 0.0295(15) 0.0313(13) 0.0657(16) -0.0203(12) 0.0025(13) -0.0017(11)
C101 0.0348(17) 0.0331(15) 0.0231(12) -0.0130(11) 0.0007(11) -0.0035(13)
C102 0.0339(17) 0.0320(14) 0.0251(13) -0.0076(11) 0.0009(12) -0.0045(12)
C103 0.0307(16) 0.0192(12) 0.0240(12) -0.0008(10) -0.0043(11) -0.0032(12)
C104 0.057(2) 0.0302(14) 0.0406(16) -0.0111(12) -0.0258(15) 0.0021(14)
C105 0.0370(18) 0.0398(15) 0.0354(14) -0.0153(12) -0.0169(13) 0.0005(13)
C106 0.048(2) 0.063(2) 0.0444(18) -0.0278(16) -0.0251(16) 0.0174(16)
C107 0.043(2) 0.093(3) 0.055(2) -0.041(2) -0.0083(17) 0.009(2)
C108 0.055(2) 0.077(3) 0.0459(19) -0.0147(18) 0.0017(17) -0.011(2)
C109 0.052(2) 0.0526(19) 0.0383(16) -0.0081(14) -0.0080(15) 0.0002(16)
C110 0.0325(17) 0.0410(16) 0.0319(14) -0.0074(12) -0.0114(12) -0.0024(13)
C111 0.0368(18) 0.0437(17) 0.0364(15) -0.0002(13) -0.0153(13) 0.0042(14)
C112 0.0166(15) 0.0356(16) 0.0428(16) 0.0019(13) -0.0025(12) 0.0050(12)
C113 0.0361(19) 0.0307(15) 0.065(2) -0.0126(14) -0.0024(15) 0.0059(13)
C114 0.0330(18) 0.0204(14) 0.062(2) -0.0128(14) 0.0075(15) 0.0058(13)
C115 0.0366(19) 0.0300(16) 0.082(2) -0.0176(15) -0.0010(17) -0.0015(14)
C116 0.0334(18) 0.0333(15) 0.0484(17) -0.0092(13) -0.0021(14) -0.0068(13)
C117 0.035(2) 0.059(2) 0.056(2) 0.0085(16) -0.0058(16) -0.0118(16)
C118 0.036(2) 0.115(3) 0.0386(18) -0.012(2) 0.0035(16) -0.012(2)
C119 0.0304(19) 0.094(3) 0.053(2) -0.0408(19) -0.0017(15) 0.0023(18)
C120 0.0290(17) 0.0506(17) 0.0448(16) -0.0256(14) -0.0089(13) 0.0007(14)
C121 0.0279(16) 0.0324(14) 0.0356(14) -0.0172(12) -0.0017(12) -0.0052(12)
C122 0.0399(18) 0.0414(16) 0.0358(15) -0.0197(13) -0.0037(13) -0.0071(14)
C123 0.0391(18) 0.0369(15) 0.0469(16) -0.0278(13) 0.0095(14) -0.0045(13)
C124 0.0317(17) 0.0341(15) 0.0422(15) -0.0218(12) 0.0096(13) -0.0001(13)
C125 0.0235(15) 0.0315(14) 0.0337(14) -0.0035(11) 0.0010(12) 0.0011(12)
C126 0.0234(15) 0.0327(14) 0.0344(14) 0.0017(11) -0.0052(12) -0.0039(12)
O91 0.0446(13) 0.0359(11) 0.0473(12) -0.0211(10) -0.0102(10) -0.0028(10)
O92 0.0544(14) 0.0325(11) 0.0392(12) -0.0157(10) -0.0025(10) -0.0027(10)
O93 0.0430(14) 0.0375(12) 0.0539(12) -0.0198(10) -0.0104(10) -0.0024(11)
O94 0.133(7) 0.084(4) 0.211(10) 0.057(5) -0.113(7) 0.001(4)
O95 0.115(9) 0.330(19) 0.058(6) -0.048(9) -0.015(6) 0.106(11)

loop_
_atom_type_symbol
_atom_type_description
_atom_type_scat_dispersion_real
_atom_type_scat_dispersion_imag
_atom_type_scat_source
C C 0.0033 0.0016 'International Tables Vol C Tables 4.2.6.8 and 6.1.1.4'
H H 0.0000 0.0000 'International Tables Vol C Tables 4.2.6.8 and 6.1.1.4'
N N 0.0061 0.0033 'International Tables Vol C Tables 4.2.6.8 and 6.1.1.4'
O O 0.0106 0.0060 'International Tables Vol C Tables 4.2.6.8 and 6.1.1.4'

loop_
_geom_angle_atom_site_label_1
_geom_angle_atom_site_label_2
_geom_angle_atom_site_label_3
_geom_angle
_geom_angle_site_symmetry_1
_geom_angle_site_symmetry_3
_geom_angle_publ_flag
C1 N1 C23 113.2(2) . . ?
C1 N1 C22 124.2(2) . . ?
C23 N1 C22 122.6(2) . . ?
C1 N2 C24 111.9(2) . . ?
C1 N2 C2 123.4(2) . . ?
C24 N2 C2 124.5(2) . . ?
C3 N3 C2 121.0(2) . . ?
C3 N3 C25 111.73(19) . . ?
C2 N3 C25 121.2(2) . . ?
C3 N4 C26 111.82(19) . . ?
C3 N4 C4 124.6(2) . . ?
C26 N4 C4 120.92(19) . . ?
C12 N5 C26 112.84(18) . . ?
C12 N5 C11 124.68(19) . . ?
C26 N5 C11 122.46(19) . . ?
C12 N6 C13 124.35(19) . . ?
C12 N6 C25 112.66(18) . . ?
C13 N6 C25 122.66(18) . . ?
C14 N7 C13 120.3(2) . . ?
C14 N7 C24 112.09(19) . . ?
C13 N7 C24 122.46(19) . . ?
C14 N8 C23 110.9(2) . . ?
C14 N8 C15 119.3(2) . . ?
C23 N8 C15 120.7(2) . . ?
O1 C1 N1 126.9(2) . . ?
O1 C1 N2 125.5(2) . . ?
N1 C1 N2 107.6(2) . . ?
N2 C2 N3 113.98(18) . . ?
O2 C3 N3 125.4(2) . . ?
O2 C3 N4 125.8(2) . . ?
N3 C3 N4 108.8(2) . . ?
N4 C4 C5 114.98(19) . . ?
C6 C5 C10 119.4(2) . . ?
C6 C5 C4 118.7(2) . . ?
C10 C5 C4 121.9(2) . . ?
C5 C6 C7 120.7(3) . . ?
C8 C7 C6 120.2(3) . . ?
C7 C8 C9 120.0(2) . . ?
C10 C9 C8 120.8(2) . . ?
C9 C10 C5 118.9(2) . . ?
C9 C10 C11 118.8(2) . . ?
C5 C10 C11 122.2(2) . . ?
N5 C11 C10 114.42(19) . . ?
O3 C12 N5 126.2(2) . . ?
O3 C12 N6 126.2(2) . . ?
N5 C12 N6 107.59(19) . . ?
N6 C13 N7 114.1(2) . . ?
O4 C14 N7 126.5(2) . . ?
O4 C14 N8 125.0(2) . . ?
N7 C14 N8 108.5(2) . . ?
N8 C15 C16 114.0(2) . . ?
C21 C16 C17 118.9(4) . . ?
C21 C16 C15 121.2(3) . . ?
C17 C16 C15 119.9(3) . . ?
C18 C17 C16 118.3(4) . . ?
C19 C18 C17 123.2(3) . . ?
C18 C19 C20 117.7(4) . . ?
C19 C20 C21 122.6(4) . . ?
C16 C21 C20 119.2(3) . . ?
C16 C21 C22 120.8(3) . . ?
C20 C21 C22 119.9(3) . . ?
N1 C22 C21 111.4(2) . . ?
N1 C23 N8 113.9(2) . . ?
N1 C23 C24 102.21(19) . . ?
N8 C23 C24 104.19(19) . . ?
N2 C24 N7 115.04(19) . . ?
N2 C24 C23 102.5(2) . . ?
N7 C24 C23 101.75(19) . . ?
N6 C25 N3 113.86(19) . . ?
N6 C25 C26 102.99(17) . . ?
N3 C25 C26 102.73(19) . . ?
N4 C26 N5 114.64(19) . . ?
N4 C26 C25 103.96(18) . . ?
N5 C26 C25 103.18(18) . . ?
C101 N101 C123 112.8(2) . . ?
C101 N101 C122 123.4(2) . . ?
C123 N101 C122 122.6(2) . . ?
C101 N102 C102 122.6(2) . . ?
C101 N102 C124 112.2(2) . . ?
C102 N102 C124 124.1(2) . . ?
C103 N103 C102 123.1(2) . . ?
C103 N103 C125 112.0(2) . . ?
C102 N103 C125 124.5(2) . . ?
C103 N104 C104 124.3(2) . . ?
C103 N104 C126 113.0(2) . . ?
C104 N104 C126 121.9(2) . . ?
C112 N105 C126 112.0(2) . . ?
C112 N105 C111 121.5(2) . . ?
C126 N105 C111 122.3(2) . . ?
C112 N106 C113 121.3(2) . . ?
C112 N106 C125 112.4(2) . . ?
C113 N106 C125 124.6(2) . . ?
C114 N107 C113 122.3(3) . . ?
C114 N107 C124 112.3(3) . . ?
C113 N107 C124 123.9(2) . . ?
C114 N108 C123 112.4(2) . . ?
C114 N108 C115 123.1(3) . . ?
C123 N108 C115 122.0(3) . . ?
O101 C101 N101 126.0(3) . . ?
O101 C101 N102 125.9(2) . . ?
N101 C101 N102 108.0(2) . . ?
N103 C102 N102 114.7(2) . . ?
O102 C103 N104 126.3(2) . . ?
O102 C103 N103 125.9(2) . . ?
N104 C103 N103 107.7(2) . . ?
N104 C104 C105 113.0(2) . . ?
C106 C105 C110 117.9(3) . . ?
C106 C105 C104 120.7(2) . . ?
C110 C105 C104 121.3(3) . . ?
C107 C106 C105 122.1(3) . . ?
C106 C107 C108 119.4(3) . . ?
C109 C108 C107 119.1(3) . . ?
C110 C109 C108 122.1(3) . . ?
C109 C110 C105 119.4(3) . . ?
C109 C110 C111 120.2(2) . . ?
C105 C110 C111 120.5(2) . . ?
N105 C111 C110 114.2(2) . . ?
O103 C112 N105 125.9(3) . . ?
O103 C112 N106 125.9(3) . . ?
N105 C112 N106 108.1(2) . . ?
N106 C113 N107 114.8(2) . . ?
O104 C114 N108 126.1(3) . . ?
O104 C114 N107 125.8(3) . . ?
N108 C114 N107 108.0(3) . . ?
N108 C115 C116 112.8(2) . . ?
C117 C116 C121 118.4(3) . . ?
C117 C116 C115 120.2(3) . . ?
C121 C116 C115 121.4(3) . . ?
C118 C117 C116 121.2(3) . . ?
C119 C118 C117 120.4(3) . . ?
C118 C119 C120 119.7(3) . . ?
C121 C120 C119 120.1(3) . . ?
C120 C121 C116 120.2(2) . . ?
C120 C121 C122 119.7(2) . . ?
C116 C121 C122 120.0(2) . . ?
N101 C122 C121 112.3(2) . . ?
N108 C123 N101 114.4(2) . . ?
N108 C123 C124 103.9(2) . . ?
N101 C123 C124 103.7(2) . . ?
N107 C124 N102 114.6(2) . . ?
N107 C124 C123 103.3(2) . . ?
N102 C124 C123 103.3(2) . . ?
N103 C125 N106 113.8(2) . . ?
N103 C125 C126 103.7(2) . . ?
N106 C125 C126 103.4(2) . . ?
N105 C126 N104 113.3(2) . . ?
N105 C126 C125 103.6(2) . . ?
N104 C126 C125 102.9(2) . . ?

loop_
_geom_bond_atom_site_label_1
_geom_bond_atom_site_label_2
_geom_bond_distance
_geom_bond_site_symmetry_2
_geom_bond_publ_flag
O1 C1 1.224(3) . ?
O2 C3 1.226(3) . ?
O3 C12 1.226(3) . ?
O4 C14 1.220(3) . ?
N1 C1 1.346(3) . ?
N1 C23 1.440(3) . ?
N1 C22 1.452(3) . ?
N2 C1 1.378(3) . ?
N2 C24 1.444(3) . ?
N2 C2 1.444(3) . ?
N3 C3 1.367(3) . ?
N3 C2 1.457(3) . ?
N3 C25 1.457(3) . ?
N4 C3 1.367(3) . ?
N4 C26 1.439(3) . ?
N4 C4 1.460(3) . ?
N5 C12 1.364(3) . ?
N5 C26 1.441(3) . ?
N5 C11 1.456(3) . ?
N6 C12 1.368(3) . ?
N6 C13 1.437(3) . ?
N6 C25 1.447(3) . ?
N7 C14 1.375(3) . ?
N7 C13 1.452(3) . ?
N7 C24 1.461(3) . ?
N8 C14 1.376(3) . ?
N8 C23 1.444(3) . ?
N8 C15 1.480(4) . ?
C4 C5 1.510(3) . ?
C5 C6 1.386(4) . ?
C5 C10 1.406(3) . ?
C6 C7 1.386(4) . ?
C7 C8 1.364(4) . ?
C8 C9 1.391(4) . ?
C9 C10 1.388(3) . ?
C10 C11 1.506(3) . ?
C15 C16 1.497(5) . ?
C16 C21 1.366(5) . ?
C16 C17 1.424(4) . ?
C17 C18 1.390(6) . ?
C18 C19 1.343(6) . ?
C19 C20 1.363(4) . ?
C20 C21 1.402(5) . ?
C21 C22 1.505(4) . ?
C23 C24 1.550(3) . ?
C25 C26 1.542(3) . ?
O101 C101 1.219(3) . ?
O102 C103 1.223(3) . ?
O103 C112 1.227(3) . ?
O104 C114 1.220(3) . ?
N101 C101 1.361(3) . ?
N101 C123 1.438(3) . ?
N101 C122 1.457(3) . ?
N102 C101 1.376(3) . ?
N102 C102 1.445(3) . ?
N102 C124 1.446(3) . ?
N103 C103 1.378(3) . ?
N103 C102 1.443(3) . ?
N103 C125 1.443(3) . ?
N104 C103 1.357(3) . ?
N104 C104 1.450(3) . ?
N104 C126 1.453(3) . ?
N105 C112 1.366(4) . ?
N105 C126 1.452(3) . ?
N105 C111 1.452(4) . ?
N106 C112 1.376(4) . ?
N106 C113 1.440(4) . ?
N106 C125 1.444(3) . ?
N107 C114 1.372(4) . ?
N107 C113 1.443(4) . ?
N107 C124 1.446(4) . ?
N108 C114 1.372(4) . ?
N108 C123 1.435(4) . ?
N108 C115 1.449(4) . ?
C104 C105 1.506(4) . ?
C105 C106 1.394(4) . ?
C105 C110 1.401(4) . ?
C106 C107 1.377(5) . ?
C107 C108 1.382(5) . ?
C108 C109 1.379(5) . ?
C109 C110 1.376(4) . ?
C110 C111 1.511(4) . ?
C115 C116 1.520(4) . ?
C116 C117 1.383(4) . ?
C116 C121 1.397(4) . ?
C117 C118 1.371(5) . ?
C118 C119 1.369(5) . ?
C119 C120 1.390(4) . ?
C120 C121 1.380(4) . ?
C121 C122 1.506(4) . ?
C123 C124 1.542(4) . ?
C125 C126 1.538(4) . ?
